data_4512779
loop_
_publ_author_name
'Saraswatula, Viswanadha G.'
'Saha, Binoy K.'

_publ_section_title
;
 Modulation of Thermal Expansion by Guests and Polymorphism in a Hydrogen
 Bonded Host
;
_journal_issue 2
_journal_name_full 'Crystal Growth &amp; Design'
_journal_page_first 593
_journal_paper_doi 10.1021/cg501178f
_journal_volume 15
_journal_year 2015
_chemical_formula_moiety 'C30 H28 O4, 3(C6 H6 O)'
_chemical_formula_sum 'C48 H46 O7'
_chemical_formula_weight 734.85
_chemical_name_common 1-ph-298K
_chemical_name_systematic
;
 1,1,4,4-tetrakis(4-hydroxyphenyl)cyclohexane, phenol 
;
_space_group_crystal_system triclinic
_space_group_IT_number 2
_space_group_name_Hall '-P 1'
_space_group_name_H-M_alt 'P -1'
_symmetry_space_group_name_Hall '-P 1'
_symmetry_space_group_name_H-M 'P -1'
_atom_sites_solution_hydrogens geom
_atom_sites_solution_primary direct
_atom_sites_solution_secondary difmap
_audit_creation_date 2014-04-15
_audit_creation_method
;
Olex2 1.2
(compiled 2013.11.15 svn.r2834 for OlexSys, GUI svn.r4720)
;
_cell_angle_alpha 78.851(10)
_cell_angle_beta 88.900(9)
_cell_angle_gamma 109.848(16)
_cell_formula_units_Z 1
_cell_length_a 6.3901(8)
_cell_length_b 10.7089(13)
_cell_length_c 15.3355(14)
_cell_measurement_reflns_used 4596
_cell_measurement_temperature 298(2)
_cell_measurement_theta_max 29.2292
_cell_measurement_theta_min 2.7013
_cell_volume 964.4(2)
_computing_cell_refinement
;
CrysAlisPro, Agilent Technologies,
Version 1.171.36.21 (release 14-08-2012 CrysAlis171 .NET)
(compiled Sep 14 2012,17:21:16)
;
_computing_data_collection
;
CrysAlisPro, Agilent Technologies,
Version 1.171.36.21 (release 14-08-2012 CrysAlis171 .NET)
(compiled Sep 14 2012,17:21:16)
;
_computing_data_reduction
;
CrysAlisPro, Agilent Technologies,
Version 1.171.36.21 (release 14-08-2012 CrysAlis171 .NET)
(compiled Sep 14 2012,17:21:16)
;
_computing_molecular_graphics 'Olex2 (Dolomanov et al., 2009)'
_computing_publication_material 'Olex2 (Dolomanov et al., 2009)'
_computing_structure_refinement 'ShelXL (Sheldrick, 2008)'
_computing_structure_solution 'ShelXS (Sheldrick, 2008)'
_diffrn_ambient_temperature 298(2)
_diffrn_measured_fraction_theta_full 0.999
_diffrn_measured_fraction_theta_max 0.845
_diffrn_radiation_monochromator graphite
_diffrn_radiation_type MoK\a
_diffrn_radiation_wavelength 0.71073
_diffrn_reflns_av_R_equivalents 0.0361
_diffrn_reflns_av_unetI/netI 0.0367
_diffrn_reflns_limit_h_max 8
_diffrn_reflns_limit_h_min -8
_diffrn_reflns_limit_k_max 14
_diffrn_reflns_limit_k_min -14
_diffrn_reflns_limit_l_max 20
_diffrn_reflns_limit_l_min -20
_diffrn_reflns_number 9360
_diffrn_reflns_theta_full 25.00
_diffrn_reflns_theta_max 29.29
_diffrn_reflns_theta_min 2.71
_diffrn_source 'fine-focus sealed tube'
_exptl_absorpt_coefficient_mu 0.084
_exptl_absorpt_correction_T_max 0.9689
_exptl_absorpt_correction_T_min 0.9633
_exptl_absorpt_correction_type multi-scan
_exptl_absorpt_process_details
;
CrysAlisPro, Oxford Diffraction Ltd.,
Version 1.171.34.44 (release 25-10-2010 CrysAlis171 .NET)
(compiled Oct 25 2010,18:11:34)
Empirical absorption correction using spherical harmonics,
 implemented in SCALE3 ABSPACK scaling algorithm.
;
_exptl_crystal_colour colorless
_exptl_crystal_density_diffrn 1.265
_exptl_crystal_density_method 'not measured'
_exptl_crystal_description block
_exptl_crystal_F_000 390
_exptl_crystal_size_max 0.45
_exptl_crystal_size_mid 0.4
_exptl_crystal_size_min 0.38
_platon_squeeze_details
;
0.5 molecule of phenol has been squeezed from the asymmetric unit
;
_refine_diff_density_max 0.233
_refine_diff_density_min -0.187
_refine_diff_density_rms 0.058
_refine_ls_extinction_method none
_refine_ls_goodness_of_fit_ref 1.086
_refine_ls_hydrogen_treatment constr
_refine_ls_matrix_type full
_refine_ls_number_parameters 220
_refine_ls_number_reflns 4461
_refine_ls_number_restraints 0
_refine_ls_restrained_S_all 1.086
_refine_ls_R_factor_all 0.0766
_refine_ls_R_factor_gt 0.0582
_refine_ls_shift/su_max 0.000
_refine_ls_shift/su_mean 0.000
_refine_ls_structure_factor_coef Fsqd
_refine_ls_weighting_details 'calc w=1/[\s^2^(Fo^2^)+(0.1216P)^2^+0.0000P] where P=(Fo^2^+2Fc^2^)/3'
_refine_ls_weighting_scheme calc
_refine_ls_wR_factor_gt 0.1841
_refine_ls_wR_factor_ref 0.2001
_reflns_number_gt 3151
_reflns_number_total 4461
_reflns_threshold_expression >2sigma(I)
_cod_data_source_file 1-ph-combined.cif
_cod_data_source_block 1-ph-298k
_cod_original_cell_volume 964.35(19)
_cod_database_code 4512779
_olex2_refinement_description
;
1. Fixed Uiso
 At 1.2 times of:
  All C(H) groups, All C(H,H) groups
 At 1.5 times of:
  All O(H) groups
2.a Secondary CH2 refined with riding coordinates:
 C3(H3A,H3B), C1(H1A,H1B)
2.b Aromatic/amide H refined with riding coordinates:
 C8(H8), C9(H9), C6(H6), C12(H12), C5(H5), C11(H11), C15(H15), C14(H14),
 C21(H21), C17(H17), C20(H20), C18(H18), C19(H19)
2.c Idealised tetrahedral OH refined as rotating group:
 O1(H1), O2(H2), O3(H3)
;

loop_
_space_group_symop_id
_space_group_symop_operation_xyz
1 'x, y, z'
2 '-x, -y, -z'

loop_
_atom_site_label
_atom_site_type_symbol
_atom_site_fract_x
_atom_site_fract_y
_atom_site_fract_z
_atom_site_U_iso_or_equiv
_atom_site_adp_type
_atom_site_occupancy
_atom_site_symmetry_multiplicity
_atom_site_calc_flag
_atom_site_refinement_flags_posn
O1 O 0.4151(2) 0.02437(12) 0.84200(9) 0.0587(4) Uani 1 1 d .
H1 H 0.2944 -0.0046 0.8721 0.088 Uiso 1 1 calc GR
C2 C 0.5202(2) 0.52282(15) 0.59674(10) 0.0407(4) Uani 1 1 d .
O2 O 0.7014(2) 0.89161(14) 0.83364(10) 0.0651(4) Uani 1 1 d .
H2 H 0.6071 0.9277 0.8341 0.098 Uiso 1 1 calc GR
C4 C 0.4885(2) 0.38360(14) 0.65778(10) 0.0384(3) Uani 1 1 d .
C8 C 0.2685(2) 0.19990(15) 0.77895(10) 0.0428(4) Uani 1 1 d .
H8 H 0.1391 0.1590 0.8178 0.051 Uiso 1 1 calc R
C9 C 0.2989(2) 0.31915(15) 0.71825(10) 0.0421(4) Uani 1 1 d .
H9 H 0.1889 0.3581 0.7176 0.051 Uiso 1 1 calc R
C6 C 0.6206(3) 0.20176(18) 0.72279(11) 0.0518(4) Uani 1 1 d .
H6 H 0.7300 0.1624 0.7239 0.062 Uiso 1 1 calc R
C10 C 0.5638(2) 0.62513(15) 0.65760(10) 0.0424(4) Uani 1 1 d .
C3 C 0.7194(2) 0.57038(15) 0.52405(10) 0.0436(4) Uani 1 1 d .
H3A H 0.7433 0.6632 0.4941 0.052 Uiso 1 1 calc R
H3B H 0.8531 0.5701 0.5529 0.052 Uiso 1 1 calc R
C7 C 0.4319(3) 0.14129(15) 0.78181(10) 0.0418(4) Uani 1 1 d .
C1 C 0.3128(2) 0.51672(16) 0.54566(10) 0.0452(4) Uani 1 1 d .
H1A H 0.1812 0.4806 0.5881 0.054 Uiso 1 1 calc R
H1B H 0.3262 0.6083 0.5164 0.054 Uiso 1 1 calc R
C12 C 0.4698(3) 0.78792(19) 0.72613(13) 0.0564(5) Uani 1 1 d .
H12 H 0.3745 0.8355 0.7322 0.068 Uiso 1 1 calc R
C5 C 0.6478(2) 0.32072(17) 0.66196(11) 0.0486(4) Uani 1 1 d .
H5 H 0.7763 0.3601 0.6226 0.058 Uiso 1 1 calc R
C11 C 0.4277(3) 0.69976(18) 0.66801(12) 0.0523(4) Uani 1 1 d .
H11 H 0.3047 0.6902 0.6350 0.063 Uiso 1 1 calc R
C13 C 0.6514(3) 0.80528(16) 0.77476(12) 0.0502(4) Uani 1 1 d .
C15 C 0.7461(3) 0.64484(18) 0.70867(13) 0.0540(4) Uani 1 1 d .
H15 H 0.8409 0.5966 0.7038 0.065 Uiso 1 1 calc R
C14 C 0.7905(3) 0.73225(19) 0.76550(14) 0.0584(5) Uani 1 1 d .
H14 H 0.9142 0.7430 0.7982 0.070 Uiso 1 1 calc R
O3 O 1.0280(2) 0.89330(13) -0.05833(9) 0.0640(4) Uani 1 1 d .
H3 H 0.9203 0.8858 -0.0877 0.096 Uiso 1 1 calc GR
C16 C 0.9947(3) 0.77173(17) 0.00073(11) 0.0482(4) Uani 1 1 d .
C21 C 0.7858(3) 0.67245(19) 0.02017(13) 0.0599(5) Uani 1 1 d .
H21 H 0.6633 0.6858 -0.0063 0.072 Uiso 1 1 calc R
C17 C 1.1745(3) 0.7518(2) 0.04007(13) 0.0655(5) Uani 1 1 d .
H17 H 1.3149 0.8193 0.0270 0.079 Uiso 1 1 calc R
C20 C 0.7618(4) 0.5528(2) 0.07975(15) 0.0717(6) Uani 1 1 d .
H20 H 0.6214 0.4853 0.0935 0.086 Uiso 1 1 calc R
C18 C 1.1472(4) 0.6311(3) 0.09917(14) 0.0750(6) Uani 1 1 d .
H18 H 1.2696 0.6174 0.1256 0.090 Uiso 1 1 calc R
C19 C 0.9416(4) 0.5318(2) 0.11890(14) 0.0723(6) Uani 1 1 d .
H19 H 0.9234 0.4506 0.1586 0.087 Uiso 1 1 calc R

loop_
_atom_site_aniso_label
_atom_site_aniso_U_11
_atom_site_aniso_U_22
_atom_site_aniso_U_33
_atom_site_aniso_U_23
_atom_site_aniso_U_13
_atom_site_aniso_U_12
O1 0.0603(7) 0.0463(7) 0.0650(8) 0.0164(5) 0.0076(6) 0.0291(6)
C2 0.0285(7) 0.0434(8) 0.0455(8) 0.0100(6) 0.0015(6) 0.0175(6)
O2 0.0681(9) 0.0615(8) 0.0811(9) -0.0156(7) -0.0229(7) 0.0412(7)
C4 0.0320(7) 0.0385(7) 0.0418(8) 0.0031(6) -0.0019(6) 0.0152(5)
C8 0.0396(8) 0.0399(8) 0.0437(8) 0.0017(6) 0.0065(6) 0.0139(6)
C9 0.0374(7) 0.0414(8) 0.0476(9) 0.0020(6) 0.0029(6) 0.0205(6)
C6 0.0462(9) 0.0564(10) 0.0553(10) 0.0089(7) 0.0034(7) 0.0329(7)
C10 0.0329(7) 0.0384(8) 0.0495(9) 0.0116(6) 0.0011(6) 0.0160(6)
C3 0.0281(7) 0.0448(8) 0.0494(9) 0.0106(6) -0.0003(6) 0.0135(6)
C7 0.0462(8) 0.0352(7) 0.0422(8) 0.0030(6) -0.0028(6) 0.0179(6)
C1 0.0299(7) 0.0502(9) 0.0495(9) 0.0125(7) 0.0028(6) 0.0192(6)
C12 0.0505(10) 0.0552(10) 0.0709(12) -0.0008(8) -0.0075(8) 0.0347(8)
C5 0.0357(7) 0.0543(9) 0.0515(9) 0.0123(7) 0.0055(6) 0.0235(7)
C11 0.0410(8) 0.0524(10) 0.0662(11) -0.0006(8) -0.0084(7) 0.0263(7)
C13 0.0513(9) 0.0389(8) 0.0581(10) 0.0051(7) -0.0041(7) 0.0214(7)
C15 0.0445(9) 0.0545(10) 0.0710(11) -0.0053(8) -0.0111(8) 0.0315(7)
C14 0.0486(9) 0.0602(11) 0.0746(12) -0.0101(9) -0.0190(8) 0.0310(8)
O3 0.0576(8) 0.0521(7) 0.0693(9) 0.0056(6) -0.0041(6) 0.0129(6)
C16 0.0514(9) 0.0465(9) 0.0426(8) -0.0051(6) 0.0007(7) 0.0146(7)
C21 0.0492(10) 0.0605(11) 0.0601(11) -0.0010(8) -0.0027(8) 0.0131(8)
C17 0.0499(10) 0.0723(13) 0.0620(12) -0.0010(9) -0.0073(8) 0.0131(9)
C20 0.0673(12) 0.0591(12) 0.0682(13) 0.0015(9) 0.0055(10) 0.0051(9)
C18 0.0741(14) 0.0880(15) 0.0611(12) 0.0038(10) -0.0121(10) 0.0365(12)
C19 0.0905(16) 0.0651(12) 0.0570(12) 0.0051(9) -0.0004(11) 0.0319(11)

loop_
_atom_type_symbol
_atom_type_description
_atom_type_scat_dispersion_real
_atom_type_scat_dispersion_imag
_atom_type_scat_source
C C 0.0033 0.0016 'International Tables Vol C Tables 4.2.6.8 and 6.1.1.4'
H H 0.0000 0.0000 'International Tables Vol C Tables 4.2.6.8 and 6.1.1.4'
O O 0.0106 0.0060 'International Tables Vol C Tables 4.2.6.8 and 6.1.1.4'

loop_
_geom_angle_atom_site_label_1
_geom_angle_atom_site_label_2
_geom_angle_atom_site_label_3
_geom_angle
_geom_angle_site_symmetry_1
C7 O1 H1 109.5 .
C4 C2 C3 113.09(11) .
C10 C2 C4 106.42(11) .
C10 C2 C3 109.09(12) .
C10 C2 C1 111.82(12) .
C1 C2 C4 110.89(12) .
C1 C2 C3 105.62(12) .
C13 O2 H2 109.5 .
C9 C4 C2 119.57(12) .
C5 C4 C2 123.99(12) .
C5 C4 C9 116.24(13) .
C9 C8 H8 120.2 .
C9 C8 C7 119.67(13) .
C7 C8 H8 120.2 .
C4 C9 H9 118.8 .
C8 C9 C4 122.40(13) .
C8 C9 H9 118.8 .
C7 C6 H6 119.9 .
C7 C6 C5 120.16(13) .
C5 C6 H6 119.9 .
C11 C10 C2 124.06(14) .
C11 C10 C15 116.15(16) .
C15 C10 C2 119.77(13) .
C2 C3 H3A 108.7 .
C2 C3 H3B 108.7 .
H3A C3 H3B 107.6 .
C1 C3 C2 114.17(13) 2_666
C1 C3 H3A 108.7 2_666
C1 C3 H3B 108.7 2_666
O1 C7 C8 122.75(13) .
O1 C7 C6 117.79(13) .
C6 C7 C8 119.46(13) .
C2 C1 H1A 108.9 .
C2 C1 H1B 108.9 .
C3 C1 C2 113.38(12) 2_666
C3 C1 H1A 108.9 2_666
C3 C1 H1B 108.9 2_666
H1A C1 H1B 107.7 .
C11 C12 H12 119.9 .
C13 C12 H12 119.9 .
C13 C12 C11 120.21(15) .
C4 C5 H5 119.0 .
C6 C5 C4 122.06(13) .
C6 C5 H5 119.0 .
C10 C11 H11 119.0 .
C12 C11 C10 121.97(15) .
C12 C11 H11 119.0 .
O2 C13 C14 118.28(15) .
C12 C13 O2 122.70(15) .
C12 C13 C14 119.02(17) .
C10 C15 H15 118.8 .
C14 C15 C10 122.41(15) .
C14 C15 H15 118.8 .
C13 C14 H14 119.9 .
C15 C14 C13 120.23(16) .
C15 C14 H14 119.9 .
C16 O3 H3 109.5 .
C21 C16 O3 121.20(16) .
C17 C16 O3 118.43(16) .
C17 C16 C21 120.37(17) .
C16 C21 H21 120.6 .
C16 C21 C20 118.83(18) .
C20 C21 H21 120.6 .
C16 C17 H17 120.0 .
C16 C17 C18 119.92(19) .
C18 C17 H17 120.0 .
C21 C20 H20 119.5 .
C19 C20 C21 121.07(19) .
C19 C20 H20 119.5 .
C17 C18 H18 119.8 .
C19 C18 C17 120.3(2) .
C19 C18 H18 119.8 .
C20 C19 H19 120.3 .
C18 C19 C20 119.47(19) .
C18 C19 H19 120.3 .

loop_
_geom_bond_atom_site_label_1
_geom_bond_atom_site_label_2
_geom_bond_distance
_geom_bond_site_symmetry_2
O1 H1 0.8200 .
O1 C7 1.3745(17) .
C2 C4 1.5453(18) .
C2 C10 1.532(2) .
C2 C3 1.552(2) .
C2 C1 1.542(2) .
O2 H2 0.8200 .
O2 C13 1.380(2) .
C4 C9 1.395(2) .
C4 C5 1.3942(19) .
C8 H8 0.9300 .
C8 C9 1.378(2) .
C8 C7 1.386(2) .
C9 H9 0.9300 .
C6 H6 0.9300 .
C6 C7 1.376(2) .
C6 C5 1.381(2) .
C10 C11 1.392(2) .
C10 C15 1.396(2) .
C3 H3A 0.9700 .
C3 H3B 0.9700 .
C3 C1 1.523(2) 2_666
C1 C3 1.523(2) 2_666
C1 H1A 0.9700 .
C1 H1B 0.9700 .
C12 H12 0.9300 .
C12 C11 1.386(3) .
C12 C13 1.370(3) .
C5 H5 0.9300 .
C11 H11 0.9300 .
C13 C14 1.390(2) .
C15 H15 0.9300 .
C15 C14 1.364(3) .
C14 H14 0.9300 .
O3 H3 0.8200 .
O3 C16 1.382(2) .
C16 C21 1.378(2) .
C16 C17 1.369(3) .
C21 H21 0.9300 .
C21 C20 1.382(3) .
C17 H17 0.9300 .
C17 C18 1.382(3) .
C20 H20 0.9300 .
C20 C19 1.371(3) .
C18 H18 0.9300 .
C18 C19 1.364(3) .
C19 H19 0.9300 .

loop_
_geom_torsion_atom_site_label_1
_geom_torsion_atom_site_label_2
_geom_torsion_atom_site_label_3
_geom_torsion_atom_site_label_4
_geom_torsion
_geom_torsion_site_symmetry_4
C2 C4 C9 C8 -175.16(14) .
C2 C4 C5 C6 174.46(16) .
C2 C10 C11 C12 177.84(15) .
C2 C10 C15 C14 -178.53(15) .
O2 C13 C14 C15 179.39(16) .
C4 C2 C10 C11 -118.99(15) .
C4 C2 C10 C15 59.18(17) .
C4 C2 C3 C1 66.70(16) 2_666
C4 C2 C1 C3 -68.60(15) 2_666
C9 C4 C5 C6 -0.4(3) .
C9 C8 C7 O1 178.39(15) .
C9 C8 C7 C6 -1.2(2) .
C10 C2 C4 C9 68.91(17) .
C10 C2 C4 C5 -105.77(16) .
C10 C2 C3 C1 -175.08(10) 2_666
C10 C2 C1 C3 172.79(11) 2_666
C10 C15 C14 C13 0.4(3) .
C3 C2 C4 C9 -171.34(15) .
C3 C2 C4 C5 14.0(2) .
C3 C2 C10 C11 118.68(15) .
C3 C2 C10 C15 -63.14(17) .
C3 C2 C1 C3 54.26(17) 2_666
C7 C8 C9 C4 0.9(2) .
C7 C6 C5 C4 0.0(3) .
C1 C2 C4 C9 -52.91(19) .
C1 C2 C4 C5 132.41(16) .
C1 C2 C10 C11 2.2(2) .
C1 C2 C10 C15 -179.59(13) .
C1 C2 C3 C1 -54.75(17) 2_666
C12 C13 C14 C15 0.1(3) .
C5 C4 C9 C8 -0.1(2) .
C5 C6 C7 O1 -178.85(15) .
C5 C6 C7 C8 0.7(3) .
C11 C10 C15 C14 -0.2(3) .
C11 C12 C13 O2 -179.96(15) .
C11 C12 C13 C14 -0.7(3) .
C13 C12 C11 C10 0.8(3) .
C15 C10 C11 C12 -0.4(2) .
O3 C16 C21 C20 -179.97(17) .
O3 C16 C17 C18 -179.71(17) .
C16 C21 C20 C19 -0.3(3) .
C16 C17 C18 C19 -0.3(3) .
C21 C16 C17 C18 0.5(3) .
C21 C20 C19 C18 0.4(3) .
C17 C16 C21 C20 -0.1(3) .
C17 C18 C19 C20 -0.1(3) .

loop_
_platon_squeeze_void_nr
_platon_squeeze_void_average_x
_platon_squeeze_void_average_y
_platon_squeeze_void_average_z
_platon_squeeze_void_volume
_platon_squeeze_void_count_electrons
_platon_squeeze_void_content
1 -0.027 0.000 0.000 162 30 ' '
